data_2237266
loop_
_publ_author_name
'K\"oppen, Robert'
'Emmerling, Franziska'
'Koch, Matthias'

_publ_section_title
;
 <i>rac</i>-2,3-Dibromopropionamide
;
_journal_coeditor_code BG2488
_journal_issue 2
_journal_name_full 'Acta Crystallographica Section E'
_journal_page_first o151
_journal_paper_doi 10.1107/S160053681205132X
_journal_volume 69
_journal_year 2013
_chemical_formula_iupac 'C3 H5 Br2 N O'
_chemical_formula_moiety 'C3 H5 Br2 N O'
_chemical_formula_sum 'C3 H5 Br2 N O'
_chemical_formula_weight 230.88
_chemical_name_common rac-2,3-Dibromopropionamide
_chemical_name_systematic
;
<i>rac</i>-2,3-Dibromopropionamide
;
_space_group_IT_number 14
_symmetry_cell_setting monoclinic
_symmetry_space_group_name_Hall '-P 2ybc'
_symmetry_space_group_name_H-M 'P 1 21/c 1'
_atom_sites_solution_hydrogens geom
_atom_sites_solution_primary direct
_atom_sites_solution_secondary difmap
_audit_creation_method SHELXL-97
_cell_angle_alpha 90.00
_cell_angle_beta 103.574(14)
_cell_angle_gamma 90.00
_cell_formula_units_Z 4
_cell_length_a 11.926(3)
_cell_length_b 6.5911(14)
_cell_length_c 8.991(2)
_cell_measurement_reflns_used 756
_cell_measurement_temperature 296(2)
_cell_measurement_theta_max 20.59
_cell_measurement_theta_min 2.47
_cell_volume 687.0(3)
_computing_cell_refinement 'SAINT (Bruker, 2001)'
_computing_data_collection 'SMART (Bruker, 2001)'
_computing_data_reduction 'SAINT (Bruker, 2001)'
_computing_molecular_graphics 'SHELXTL (Sheldrick, 2008) and ORTEPIII (Burnett & Johnson, 1996)'
_computing_publication_material 'SHELXTL (Sheldrick, 2008)'
_computing_structure_refinement 'SHELXL97 (Sheldrick, 2008)'
_computing_structure_solution 'SHELXS97 (Sheldrick, 2008)'
_diffrn_ambient_temperature 296(2)
_diffrn_measured_fraction_theta_full 0.984
_diffrn_measured_fraction_theta_max 0.984
_diffrn_measurement_device_type 'Bruker APEX CCD area-detector'
_diffrn_measurement_method \w/2\q
_diffrn_radiation_monochromator graphite
_diffrn_radiation_source 'fine-focus sealed tube'
_diffrn_radiation_type MoK\a
_diffrn_radiation_wavelength 0.71073
_diffrn_reflns_av_R_equivalents 0.1813
_diffrn_reflns_av_sigmaI/netI 0.1850
_diffrn_reflns_limit_h_max 15
_diffrn_reflns_limit_h_min -15
_diffrn_reflns_limit_k_max 8
_diffrn_reflns_limit_k_min -8
_diffrn_reflns_limit_l_max 11
_diffrn_reflns_limit_l_min -10
_diffrn_reflns_number 4500
_diffrn_reflns_theta_full 27.51
_diffrn_reflns_theta_max 27.51
_diffrn_reflns_theta_min 1.76
_exptl_absorpt_coefficient_mu 11.697
_exptl_absorpt_correction_T_max 0.56
_exptl_absorpt_correction_T_min 0.23
_exptl_absorpt_correction_type multi-scan
_exptl_absorpt_process_details '(SADABS; Bruker, 2001)'
_exptl_crystal_colour colourless
_exptl_crystal_density_diffrn 2.232
_exptl_crystal_density_method 'not measured'
_exptl_crystal_description block
_exptl_crystal_F_000 432
_exptl_crystal_size_max .14
_exptl_crystal_size_mid .11
_exptl_crystal_size_min .05
_refine_diff_density_max 0.863
_refine_diff_density_min -0.500
_refine_ls_extinction_method none
_refine_ls_goodness_of_fit_ref 0.773
_refine_ls_hydrogen_treatment constr
_refine_ls_matrix_type full
_refine_ls_number_parameters 64
_refine_ls_number_reflns 1556
_refine_ls_number_restraints 0
_refine_ls_restrained_S_all 0.773
_refine_ls_R_factor_all 0.1967
_refine_ls_R_factor_gt 0.0657
_refine_ls_shift/su_max 0.000
_refine_ls_shift/su_mean 0.000
_refine_ls_structure_factor_coef Fsqd
_refine_ls_weighting_details 'calc w=1/[\s^2^(Fo^2^)+(0.0796P)^2^+0.0000P] where P=(Fo^2^+2Fc^2^)/3'
_refine_ls_weighting_scheme calc
_refine_ls_wR_factor_gt 0.1530
_refine_ls_wR_factor_ref 0.1841
_reflns_number_gt 470
_reflns_number_total 1556
_reflns_threshold_expression I>2sigma(I)
_cod_data_source_file bg2488.cif
_cod_data_source_block I
_cod_original_sg_symbol_Hall '-P 2ybc '
_cod_original_sg_symbol_H-M 'P 21/c'
_cod_database_code 2237266
_cod_database_fobs_code 2237266

loop_
_symmetry_equiv_pos_as_xyz
'x, y, z'
'-x, y+1/2, -z+1/2'
'-x, -y, -z'
'x, -y-1/2, z-1/2'

loop_
_atom_site_type_symbol
_atom_site_label
_atom_site_fract_x
_atom_site_fract_y
_atom_site_fract_z
_atom_site_U_iso_or_equiv
_atom_site_adp_type
_atom_site_calc_flag
_atom_site_refinement_flags
_atom_site_occupancy
_atom_site_symmetry_multiplicity
Br Br1 0.40891(12) 0.3123(3) 0.39780(17) 0.1139(8) Uani d . 1 1
Br Br2 0.19816(12) -0.1953(2) 0.11104(17) 0.1065(7) Uani d . 1 1
O O1 0.1347(5) 0.0988(12) 0.3970(9) 0.067(2) Uani d . 1 1
N N1 0.0718(7) 0.2806(13) 0.1819(10) 0.072(3) Uani d . 1 1
H H1 0.0110 0.3215 0.2088 0.087 Uiso d R 1 1
H H2 0.0844 0.3184 0.0957 0.087 Uiso d R 1 1
C C1 0.3463(10) 0.030(2) 0.3142(14) 0.107(5) Uani d . 1 1
H H4 0.3995 -0.0396 0.2652 0.129 Uiso calc R 1 1
H H5 0.3291 -0.0550 0.3939 0.129 Uiso calc R 1 1
C C2 0.2455(8) 0.0907(19) 0.2077(12) 0.077(3) Uani d . 1 1
H H3 0.2622 0.1865 0.1325 0.092 Uiso calc R 1 1
C C3 0.1452(8) 0.1613(15) 0.2720(13) 0.054(3) Uani d . 1 1

loop_
_atom_site_aniso_label
_atom_site_aniso_U_11
_atom_site_aniso_U_22
_atom_site_aniso_U_33
_atom_site_aniso_U_12
_atom_site_aniso_U_13
_atom_site_aniso_U_23
Br1 0.1008(11) 0.1465(16) 0.1073(13) -0.0630(10) 0.0505(9) -0.0552(10)
Br2 0.1118(12) 0.0981(12) 0.1182(13) -0.0294(8) 0.0443(9) -0.0549(9)
O1 0.070(5) 0.080(5) 0.059(5) 0.007(4) 0.034(4) 0.011(4)
N1 0.067(6) 0.082(7) 0.071(6) 0.025(5) 0.022(5) 0.021(5)
C1 0.085(9) 0.163(15) 0.088(10) 0.048(9) 0.048(8) 0.029(9)
C2 0.050(6) 0.115(10) 0.069(8) 0.019(6) 0.021(6) 0.023(7)
C3 0.063(7) 0.057(8) 0.050(7) 0.001(5) 0.031(6) -0.003(6)

loop_
_atom_type_symbol
_atom_type_description
_atom_type_scat_dispersion_real
_atom_type_scat_dispersion_imag
_atom_type_scat_source
C C 0.0033 0.0016 'International Tables Vol C Tables 4.2.6.8 and 6.1.1.4'
H H 0.0000 0.0000 'International Tables Vol C Tables 4.2.6.8 and 6.1.1.4'
Br Br -0.2901 2.4595 'International Tables Vol C Tables 4.2.6.8 and 6.1.1.4'
N N 0.0061 0.0033 'International Tables Vol C Tables 4.2.6.8 and 6.1.1.4'
O O 0.0106 0.0060 'International Tables Vol C Tables 4.2.6.8 and 6.1.1.4'

loop_
_geom_angle_atom_site_label_1
_geom_angle_atom_site_label_2
_geom_angle_atom_site_label_3
_geom_angle
C3 N1 H1 120.1
C3 N1 H2 119.9
H1 N1 H2 120.0
C2 C1 Br1 99.8(9)
C2 C1 H4 111.8
Br1 C1 H4 111.8
C2 C1 H5 111.8
Br1 C1 H5 111.8
H4 C1 H5 109.5
C1 C2 C3 116.9(10)
C1 C2 Br2 97.5(9)
C3 C2 Br2 105.9(7)
C1 C2 H3 111.8
C3 C2 H3 111.8
Br2 C2 H3 111.8
O1 C3 N1 124.8(9)
O1 C3 C2 120.2(10)
N1 C3 C2 114.9(10)

loop_
_geom_bond_atom_site_label_1
_geom_bond_atom_site_label_2
_geom_bond_distance
Br1 C1 2.077(15)
Br2 C2 2.097(12)
O1 C3 1.231(10)
N1 C3 1.307(12)
N1 H1 0.8597
N1 H2 0.8604
C1 C2 1.407(14)
C1 H4 0.9700
C1 H5 0.9700
C2 C3 1.518(13)
C2 H3 0.9800

loop_
_geom_hbond_atom_site_label_D
_geom_hbond_atom_site_label_H
_geom_hbond_atom_site_label_A
_geom_hbond_site_symmetry_A
_geom_hbond_distance_DH
_geom_hbond_distance_HA
_geom_hbond_distance_DA
_geom_hbond_angle_DHA
N1 H1 O1 2_555 0.86 2.55 3.185(11) 132
N1 H2 O1 4_565 0.86 2.09 2.942(12) 173

loop_
_geom_torsion_atom_site_label_1
_geom_torsion_atom_site_label_2
_geom_torsion_atom_site_label_3
_geom_torsion_atom_site_label_4
_geom_torsion
Br1 C1 C2 C3 -74.1(11)
Br1 C1 C2 Br2 173.7(4)
C1 C2 C3 O1 -26.7(17)
Br2 C2 C3 O1 80.6(10)
C1 C2 C3 N1 156.6(12)
Br2 C2 C3 N1 -96.1(9)

loop_
_cod_related_entry_id
_cod_related_entry_database
_cod_related_entry_code
1 ChemSpider 77387
